data_7207235
loop_
_publ_author_name
'Maekawa, Masahiko'
'Tominaga, Toshi'
'Sugimoto, Kunihisa'
'Okubo, Takashi'
'Kuroda-Sowa, Takayoshi'
'Munakata, Megumu'
'Kitagawa, Susumu'

_publ_section_title
;
 Framework dimensionality of copper(i) coordination polymers of
 4,4&#x2032;-bipyrimidine controlled by anions and solvents
;
_journal_issue 4
_journal_name_full CrystEngComm
_journal_page_first 1345
_journal_paper_doi 10.1039/c1ce06328f
_journal_volume 14
_journal_year 2012
_chemical_formula_moiety 'C31 H33 Cu4 N12 O, 4(B F4), 3(C H3 O), O0.50, 3(O0.50)'
_chemical_formula_sum 'C34 H42 B4 Cu4 F16 N12 O6'
_chemical_formula_weight 1316.24
_space_group_IT_number 173
_symmetry_cell_setting hexagonal
_symmetry_Int_Tables_number 173
_symmetry_space_group_name_Hall 'P 6c'
_symmetry_space_group_name_H-M 'P 63'
_atom_sites_solution_hydrogens noref
_atom_sites_solution_primary direct
_atom_sites_solution_secondary difmap
_cell_angle_alpha 90.000(5)
_cell_angle_beta 90.000(5)
_cell_angle_gamma 120.000(5)
_cell_formula_units_Z 2
_cell_length_a 14.384(5)
_cell_length_b 14.384(5)
_cell_length_c 15.215(5)
_cell_measurement_reflns_used 32111
_cell_measurement_temperature 98(2)
_cell_measurement_theta_max 27.49
_cell_measurement_theta_min 2.83
_cell_volume 2726.2(16)
_computing_structure_refinement 'SHELXL-97 (Sheldrick, 2008)'
_diffrn_ambient_temperature 98(2)
_diffrn_detector_area_resol_mean 7.31
_diffrn_measured_fraction_theta_full 0.998
_diffrn_measured_fraction_theta_max 0.998
_diffrn_measurement_device_type 'Rigaku Mercury'
_diffrn_measurement_method \w
_diffrn_radiation_monochromator graphite
_diffrn_radiation_source 'fine-focus rotating anode'
_diffrn_radiation_type MoK\a
_diffrn_radiation_wavelength 0.71069
_diffrn_reflns_av_R_equivalents 0.0486
_diffrn_reflns_av_sigmaI/netI 0.0311
_diffrn_reflns_limit_h_max 18
_diffrn_reflns_limit_h_min -18
_diffrn_reflns_limit_k_max 18
_diffrn_reflns_limit_k_min -18
_diffrn_reflns_limit_l_max 19
_diffrn_reflns_limit_l_min -19
_diffrn_reflns_number 32111
_diffrn_reflns_theta_full 27.49
_diffrn_reflns_theta_max 27.49
_diffrn_reflns_theta_min 2.83
_exptl_absorpt_coefficient_mu 1.645
_exptl_absorpt_correction_T_max 1.0000
_exptl_absorpt_correction_T_min 0.9242
_exptl_absorpt_correction_type multi-scan
_exptl_absorpt_process_details 'Jacobson, R. (1998) Private communication'
_exptl_crystal_colour red
_exptl_crystal_density_diffrn 1.601
_exptl_crystal_density_method 'not measured'
_exptl_crystal_description block
_exptl_crystal_F_000 1316.0
_exptl_crystal_size_max 0.2
_exptl_crystal_size_mid 0.2
_exptl_crystal_size_min 0.1
_refine_diff_density_max 1.237
_refine_diff_density_min -0.722
_refine_diff_density_rms 0.140
_refine_ls_abs_structure_details 'Flack H D (1983), Acta Cryst. A39, 876-881'
_refine_ls_abs_structure_Flack 0.07(3)
_refine_ls_extinction_coef 0.0070(18)
_refine_ls_extinction_expression Fc^*^=kFc[1+0.001xFc^2^\l^3^/sin(2\q)]^-1/4^
_refine_ls_extinction_method SHELXL
_refine_ls_goodness_of_fit_ref 1.074
_refine_ls_hydrogen_treatment noref
_refine_ls_matrix_type full
_refine_ls_number_parameters 216
_refine_ls_number_reflns 4171
_refine_ls_number_restraints 1
_refine_ls_restrained_S_all 1.074
_refine_ls_R_factor_all 0.0703
_refine_ls_R_factor_gt 0.0685
_refine_ls_shift/su_max 0.013
_refine_ls_shift/su_mean 0.000
_refine_ls_structure_factor_coef Fsqd
_refine_ls_weighting_details 'calc w=1/[\s^2^(Fo^2^)+(0.1304P)^2^+4.0956P] where P=(Fo^2^+2Fc^2^)/3'
_refine_ls_weighting_scheme calc
_refine_ls_wR_factor_gt 0.1917
_refine_ls_wR_factor_ref 0.1941
_reflns_number_gt 4033
_reflns_number_total 4171
_reflns_threshold_expression >2\s(I)
_cod_data_source_file c1ce06328f.txt
_cod_data_source_block {[Cu4(bpm)3(C2H4)3(MeOH)](BF4)4_2H2O_3MeOH}n_Complex-4-CCDC-803344
_cod_database_code 7207235

loop_
_symmetry_equiv_pos_site_id
_symmetry_equiv_pos_as_xyz
1 'x, y, z'
2 '-x, -y, z+1/2'
3 '-y, x-y, z'
4 '-x+y, -x, z'
5 'x-y, x, z+1/2'
6 'y, -x+y, z+1/2'

loop_
_atom_site_label
_atom_site_type_symbol
_atom_site_fract_x
_atom_site_fract_y
_atom_site_fract_z
_atom_site_U_iso_or_equiv
_atom_site_adp_type
_atom_site_occupancy
_atom_site_symmetry_multiplicity
_atom_site_calc_flag
_atom_site_refinement_flags
_atom_site_disorder_assembly
_atom_site_disorder_group
C1 C 0.0828(4) -0.0868(4) 0.1145(4) 0.0287(11) Uani 1 1 d . . .
H1 H 0.0535 -0.0668 0.1619 0.034 Uiso 1 1 calc R . .
C2 C 0.0636(5) -0.2153(5) 0.0145(5) 0.0358(12) Uani 1 1 d . . .
H2 H 0.0230 -0.2842 -0.0116 0.043 Uiso 1 1 calc R . .
C3 C 0.1683(5) -0.1440(5) -0.0150(4) 0.0338(12) Uani 1 1 d . . .
H3 H 0.2008 -0.1648 -0.0594 0.041 Uiso 1 1 calc R . .
C4 C 0.2219(4) -0.0446(5) 0.0217(4) 0.0293(11) Uani 1 1 d . . .
C5 C 0.3306(5) 0.0400(4) -0.0084(4) 0.0298(11) Uani 1 1 d . . .
C6 C 0.3905(5) 0.0227(5) -0.0701(4) 0.0366(13) Uani 1 1 d . . .
H6 H 0.3654 -0.0460 -0.0957 0.044 Uiso 1 1 calc R . .
C7 C 0.4892(5) 0.1101(5) -0.0933(4) 0.0372(12) Uani 1 1 d . . .
H7 H 0.5314 0.1006 -0.1365 0.045 Uiso 1 1 calc R . .
C8 C 0.4649(4) 0.2173(4) 0.0019(4) 0.0276(10) Uani 1 1 d . . .
H8 H 0.4904 0.2862 0.0271 0.033 Uiso 1 1 calc R . .
C9 C 0.3693(7) 0.1792(8) 0.2389(5) 0.055(2) Uani 1 1 d . . .
H9A H 0.3689 0.1161 0.2654 0.066 Uiso 1 1 calc R . .
H9B H 0.4409 0.2449 0.2396 0.066 Uiso 1 1 calc R . .
C10 C 0.2873(7) 0.1918(8) 0.2577(5) 0.0509(17) Uani 1 1 d . . .
H10A H 0.3037 0.2659 0.2707 0.061 Uiso 1 1 calc R . .
H10B H 0.2316 0.1370 0.2965 0.061 Uiso 1 1 calc R . .
C11 C 0.6667 0.3333 -0.3027(10) 0.063(2) Uani 1 3 d S . .
H11 H 0.7364 0.3901 -0.3256 0.108 Uiso 1 1 d . . .
B1 B 0.0000 0.0000 0.3728(9) 0.037(2) Uani 1 3 d S . .
B2 B 0.5202(11) 0.5094(11) -0.3490(8) 0.088(5) Uani 1 1 d . . .
N1 N 0.1800(4) -0.0166(4) 0.0880(3) 0.0275(9) Uani 1 1 d . . .
N2 N 0.0213(4) -0.1856(4) 0.0793(3) 0.0307(10) Uani 1 1 d . . .
N3 N 0.5270(4) 0.2074(4) -0.0567(3) 0.0295(10) Uani 1 1 d . . .
N4 N 0.3693(4) 0.1386(4) 0.0289(3) 0.0262(9) Uani 1 1 d . . .
O1 O 0.6667 0.3333 -0.2280(7) 0.063(2) Uani 1 3 d S . .
F1 F 0.0000 0.0000 0.2840(5) 0.0472(16) Uani 1 3 d S . .
F2 F 0.0458(6) -0.0591(5) 0.4046(5) 0.0852(18) Uani 1 1 d . . .
F3A F 0.4439(12) 0.4042(13) -0.3507(10) 0.078(3) Uiso 0.50(2) 1 d P A 1
F4A F 0.5156(13) 0.5453(12) -0.2605(10) 0.078(3) Uiso 0.50(2) 1 d P A 1
F5A F 0.6268(11) 0.5449(11) -0.3630(12) 0.078(3) Uiso 0.50(2) 1 d P A 1
F6A F 0.5214(14) 0.5753(12) -0.4135(10) 0.078(3) Uiso 0.50(2) 1 d P A 1
F3B F 0.4697(12) 0.4004(12) -0.3743(11) 0.081(3) Uiso 0.50(2) 1 d P A 2
F4B F 0.4780(13) 0.5141(13) -0.2586(11) 0.081(3) Uiso 0.50(2) 1 d P A 2
F5B F 0.6254(12) 0.5457(12) -0.3204(12) 0.081(3) Uiso 0.50(2) 1 d P A 2
F6B F 0.4627(14) 0.5583(11) -0.3934(10) 0.081(3) Uiso 0.50(2) 1 d P A 2
Cu1 Cu 0.28031(5) 0.15187(5) 0.12741(5) 0.0303(2) Uani 1 1 d . . .
Cu2 Cu 0.6667 0.3333 -0.09956(8) 0.0276(3) Uani 1 3 d S . .
O3 O 0.6667 0.3333 0.181(2) 0.094(4) Uani 0.50 3 d SP . .
O4 O 0.3125(15) -0.2476(15) -0.0934(13) 0.094(4) Uani 0.50 1 d P . .
O2 O 0.6814(7) 0.0682(7) -0.1657(7) 0.092(2) Uani 1 1 d . . .
C12 C 0.7796(10) 0.1226(11) -0.2030(10) 0.092(2) Uani 1 1 d . . .
H12A H 0.7885 0.1881 -0.2307 0.138 Uiso 1 1 calc R . .
H12B H 0.7869 0.0775 -0.2476 0.138 Uiso 1 1 calc R . .
H12C H 0.8348 0.1419 -0.1578 0.138 Uiso 1 1 calc R . .

loop_
_atom_site_aniso_label
_atom_site_aniso_U_11
_atom_site_aniso_U_22
_atom_site_aniso_U_33
_atom_site_aniso_U_23
_atom_site_aniso_U_13
_atom_site_aniso_U_12
C1 0.025(2) 0.027(2) 0.034(3) -0.001(2) -0.002(2) 0.0123(19)
C2 0.030(3) 0.029(3) 0.046(3) -0.004(2) 0.004(2) 0.013(2)
C3 0.025(3) 0.031(3) 0.036(3) -0.001(2) 0.003(2) 0.008(2)
C4 0.028(2) 0.037(3) 0.025(2) 0.004(2) 0.000(2) 0.017(2)
C5 0.030(3) 0.023(2) 0.033(3) -0.002(2) 0.000(2) 0.011(2)
C6 0.033(3) 0.029(3) 0.039(3) -0.007(2) 0.003(2) 0.008(2)
C7 0.038(3) 0.037(3) 0.035(3) -0.002(3) 0.009(3) 0.017(2)
C8 0.026(2) 0.023(2) 0.028(2) 0.000(2) 0.001(2) 0.009(2)
C9 0.048(4) 0.088(7) 0.035(4) -0.005(3) -0.010(3) 0.038(4)
C10 0.056(4) 0.063(5) 0.030(3) -0.012(3) 0.000(3) 0.027(4)
C11 0.072(3) 0.072(3) 0.044(4) 0.000 0.000 0.0359(17)
B1 0.039(3) 0.039(3) 0.032(5) 0.000 0.000 0.0195(16)
B2 0.080(8) 0.074(7) 0.056(6) 0.027(5) -0.033(5) -0.003(6)
N1 0.030(2) 0.028(2) 0.028(2) -0.0010(18) -0.0007(17) 0.0168(19)
N2 0.029(2) 0.026(2) 0.037(3) 0.0029(19) -0.0055(19) 0.0134(18)
N3 0.028(2) 0.028(2) 0.029(2) 0.0027(18) 0.0018(18) 0.0115(18)
N4 0.023(2) 0.026(2) 0.027(2) -0.0010(17) -0.0025(17) 0.0108(17)
O1 0.072(3) 0.072(3) 0.044(4) 0.000 0.000 0.0359(17)
F1 0.053(2) 0.053(2) 0.036(4) 0.000 0.000 0.0263(12)
F2 0.102(4) 0.094(4) 0.082(4) 0.022(4) -0.016(4) 0.066(4)
Cu1 0.0299(3) 0.0339(4) 0.0296(3) -0.0038(3) -0.0015(3) 0.0178(3)
Cu2 0.0279(4) 0.0279(4) 0.0271(5) 0.000 0.000 0.01394(18)
O3 0.099(7) 0.099(7) 0.084(10) 0.000 0.000 0.050(3)
O4 0.099(7) 0.099(7) 0.084(10) 0.000 0.000 0.050(3)
O2 0.083(4) 0.088(4) 0.104(5) -0.023(4) 0.014(4) 0.042(4)
C12 0.083(4) 0.088(4) 0.104(5) -0.023(4) 0.014(4) 0.042(4)

loop_
_atom_type_symbol
_atom_type_description
_atom_type_scat_dispersion_real
_atom_type_scat_dispersion_imag
_atom_type_scat_source
C C 0.0033 0.0016 'International Tables Vol C Tables 4.2.6.8 and 6.1.1.4'
H H 0.0000 0.0000 'International Tables Vol C Tables 4.2.6.8 and 6.1.1.4'
B B 0.0013 0.0007 'International Tables Vol C Tables 4.2.6.8 and 6.1.1.4'
N N 0.0061 0.0033 'International Tables Vol C Tables 4.2.6.8 and 6.1.1.4'
O O 0.0106 0.0060 'International Tables Vol C Tables 4.2.6.8 and 6.1.1.4'
F F 0.0171 0.0103 'International Tables Vol C Tables 4.2.6.8 and 6.1.1.4'
Cu Cu 0.3201 1.2651 'International Tables Vol C Tables 4.2.6.8 and 6.1.1.4'

loop_
_geom_angle_atom_site_label_1
_geom_angle_atom_site_label_2
_geom_angle_atom_site_label_3
_geom_angle
_geom_angle_site_symmetry_1
_geom_angle_site_symmetry_3
N1 C1 N2 124.9(5) . .
N1 C1 H1 117.6 . .
N2 C1 H1 117.6 . .
N2 C2 C3 119.7(6) . .
N2 C2 H2 120.2 . .
C3 C2 H2 120.2 . .
C4 C3 C2 118.2(6) . .
C4 C3 H3 120.9 . .
C2 C3 H3 120.9 . .
N1 C4 C3 121.5(5) . .
N1 C4 C5 115.6(5) . .
C3 C4 C5 122.8(5) . .
N4 C5 C6 120.3(5) . .
N4 C5 C4 115.9(5) . .
C6 C5 C4 123.8(5) . .
C5 C6 C7 117.2(6) . .
C5 C6 H6 121.4 . .
C7 C6 H6 121.4 . .
N3 C7 C6 122.3(6) . .
N3 C7 H7 118.8 . .
C6 C7 H7 118.8 . .
N3 C8 N4 125.6(5) . .
N3 C8 H8 117.2 . .
N4 C8 H8 117.2 . .
C10 C9 Cu1 71.7(5) . .
C10 C9 H9A 116.4 . .
Cu1 C9 H9A 116.4 . .
C10 C9 H9B 116.4 . .
Cu1 C9 H9B 116.4 . .
H9A C9 H9B 113.4 . .
C9 C10 Cu1 70.9(5) . .
C9 C10 H10A 116.5 . .
Cu1 C10 H10A 116.5 . .
C9 C10 H10B 116.5 . .
Cu1 C10 H10B 116.5 . .
H10A C10 H10B 113.5 . .
O1 C11 H11 110.7(9) . .
F1 B1 F2 110.3(6) . 3
F1 B1 F2 110.3(6) . .
F2 B1 F2 108.7(7) 3 .
F1 B1 F2 110.3(6) . 4
F2 B1 F2 108.7(7) 3 4
F2 B1 F2 108.7(7) . 4
F3A B2 F6A 119.1(12) . .
F3A B2 F5A 123.1(18) . .
F6A B2 F5A 90.4(13) . .
F3A B2 F5B 122.9(16) . .
F6A B2 F5B 109.3(13) . .
F5A B2 F5B 27.0(7) . .
F3A B2 F3B 22.3(8) . .
F6A B2 F3B 113.5(12) . .
F5A B2 F3B 103.4(16) . .
F5B B2 F3B 111.1(16) . .
F3A B2 F4A 105.0(12) . .
F6A B2 F4A 114.0(16) . .
F5A B2 F4A 104.6(11) . .
F5B B2 F4A 79.2(10) . .
F3B B2 F4A 123.8(12) . .
F3A B2 F6B 100.8(11) . .
F6A B2 F6B 32.7(7) . .
F5A B2 F6B 122.4(13) . .
F5B B2 F6B 135.8(13) . .
F3B B2 F6B 107.6(11) . .
F4A B2 F6B 96.7(15) . .
F3A B2 F4B 87.0(11) . .
F6A B2 F4B 119.2(17) . .
F5A B2 F4B 121.4(11) . .
F5B B2 F4B 94.8(10) . .
F3B B2 F4B 107.5(11) . .
F4A B2 F4B 19.3(8) . .
F6B B2 F4B 93.5(14) . .
C1 N1 C4 117.8(5) . .
C1 N1 Cu1 128.7(4) . .
C4 N1 Cu1 113.1(4) . .
C2 N2 C1 117.7(5) . .
C2 N2 Cu1 123.6(4) . 4
C1 N2 Cu1 118.7(4) . 4
C8 N3 C7 116.7(5) . .
C8 N3 Cu2 123.0(4) . .
C7 N3 Cu2 120.1(4) . .
C8 N4 C5 117.8(5) . .
C8 N4 Cu1 125.1(4) . .
C5 N4 Cu1 117.0(4) . .
C11 O1 Cu2 180.000(1) . .
N2 Cu1 N4 110.3(2) 3 .
N2 Cu1 C9 134.8(3) 3 .
N4 Cu1 C9 105.4(3) . .
N2 Cu1 C10 100.9(3) 3 .
N4 Cu1 C10 142.2(3) . .
C9 Cu1 C10 37.3(3) . .
N2 Cu1 N1 97.71(18) 3 .
N4 Cu1 N1 78.04(18) . .
C9 Cu1 N1 116.3(3) . .
C10 Cu1 N1 119.1(3) . .
O1 Cu2 N3 108.77(14) . 3_655
O1 Cu2 N3 108.77(14) . .
N3 Cu2 N3 110.16(13) 3_655 .
O1 Cu2 N3 108.77(14) . 4_665
N3 Cu2 N3 110.16(13) 3_655 4_665
N3 Cu2 N3 110.16(13) . 4_665
O2 C12 H12A 109.5 . .
O2 C12 H12B 109.5 . .
H12A C12 H12B 109.5 . .
O2 C12 H12C 109.5 . .
H12A C12 H12C 109.5 . .
H12B C12 H12C 109.5 . .

loop_
_geom_bond_atom_site_label_1
_geom_bond_atom_site_label_2
_geom_bond_distance
_geom_bond_site_symmetry_2
C1 N1 1.314(7) .
C1 N2 1.353(7) .
C1 H1 0.9500 .
C2 N2 1.335(8) .
C2 C3 1.407(8) .
C2 H2 0.9500 .
C3 C4 1.360(9) .
C3 H3 0.9500 .
C4 N1 1.335(7) .
C4 C5 1.494(8) .
C5 N4 1.361(7) .
C5 C6 1.378(8) .
C6 C7 1.391(9) .
C6 H6 0.9500 .
C7 N3 1.343(8) .
C7 H7 0.9500 .
C8 N3 1.319(7) .
C8 N4 1.336(7) .
C8 H8 0.9500 .
C9 C10 1.310(12) .
C9 Cu1 2.042(8) .
C9 H9A 0.9900 .
C9 H9B 0.9900 .
C10 Cu1 2.052(7) .
C10 H10A 0.9900 .
C10 H10B 0.9900 .
C11 O1 1.14(2) .
C11 H11 0.987(6) .
B1 F1 1.351(16) .
B1 F2 1.397(7) 3
B1 F2 1.397(7) .
B1 F2 1.397(7) 4
B2 F3A 1.35(2) .
B2 F6A 1.359(18) .
B2 F5A 1.37(2) .
B2 F5B 1.40(2) .
B2 F3B 1.41(2) .
B2 F4A 1.46(2) .
B2 F6B 1.49(2) .
B2 F4B 1.52(2) .
N1 Cu1 2.194(5) .
N2 Cu1 2.024(5) 4
N3 Cu2 2.026(5) .
N4 Cu1 2.041(5) .
O1 Cu2 1.954(11) .
Cu1 N2 2.024(5) 3
Cu2 N3 2.026(5) 3_655
Cu2 N3 2.026(5) 4_665
O2 C12 1.351(15) .
C12 H12A 0.9800 .
C12 H12B 0.9800 .
C12 H12C 0.9800 .

loop_
_geom_torsion_atom_site_label_1
_geom_torsion_atom_site_label_2
_geom_torsion_atom_site_label_3
_geom_torsion_atom_site_label_4
_geom_torsion
_geom_torsion_site_symmetry_4
N2 C2 C3 C4 -2.6(10) .
C2 C3 C4 N1 4.3(9) .
C2 C3 C4 C5 -175.9(6) .
N1 C4 C5 N4 -6.4(7) .
C3 C4 C5 N4 173.9(6) .
N1 C4 C5 C6 173.7(6) .
C3 C4 C5 C6 -6.1(9) .
N4 C5 C6 C7 -1.6(9) .
C4 C5 C6 C7 178.3(6) .
C5 C6 C7 N3 1.2(10) .
N2 C1 N1 C4 -0.4(8) .
N2 C1 N1 Cu1 171.7(4) .
C3 C4 N1 C1 -2.9(8) .
C5 C4 N1 C1 177.4(5) .
C3 C4 N1 Cu1 -176.2(5) .
C5 C4 N1 Cu1 4.1(6) .
C3 C2 N2 C1 -0.4(9) .
C3 C2 N2 Cu1 179.8(5) 4
N1 C1 N2 C2 2.0(9) .
N1 C1 N2 Cu1 -178.2(4) 4
N4 C8 N3 C7 1.3(8) .
N4 C8 N3 Cu2 176.0(4) .
C6 C7 N3 C8 -1.1(9) .
C6 C7 N3 Cu2 -175.9(5) .
N3 C8 N4 C5 -1.7(8) .
N3 C8 N4 Cu1 174.3(4) .
C6 C5 N4 C8 1.8(8) .
C4 C5 N4 C8 -178.1(5) .
C6 C5 N4 Cu1 -174.5(5) .
C4 C5 N4 Cu1 5.5(6) .
C8 N4 Cu1 N2 87.5(5) 3
C5 N4 Cu1 N2 -96.5(4) 3
C8 N4 Cu1 C9 -64.4(6) .
C5 N4 Cu1 C9 111.7(5) .
C8 N4 Cu1 C10 -56.1(7) .
C5 N4 Cu1 C10 119.9(6) .
C8 N4 Cu1 N1 -178.6(5) .
C5 N4 Cu1 N1 -2.6(4) .
C10 C9 Cu1 N2 30.2(8) 3
C10 C9 Cu1 N4 171.7(6) .
C10 C9 Cu1 N1 -104.3(6) .
C9 C10 Cu1 N2 -158.7(6) 3
C9 C10 Cu1 N4 -13.2(9) .
C9 C10 Cu1 N1 96.1(6) .
C1 N1 Cu1 N2 -64.1(5) 3
C4 N1 Cu1 N2 108.3(4) 3
C1 N1 Cu1 N4 -173.4(5) .
C4 N1 Cu1 N4 -1.0(4) .
C1 N1 Cu1 C9 85.1(6) .
C4 N1 Cu1 C9 -102.5(4) .
C1 N1 Cu1 C10 42.9(6) .
C4 N1 Cu1 C10 -144.7(4) .
C11 O1 Cu2 N3 31(100) 3_655
C11 O1 Cu2 N3 -89(100) .
C11 O1 Cu2 N3 151(100) 4_665
C8 N3 Cu2 O1 -129.1(4) .
C7 N3 Cu2 O1 45.3(5) .
C8 N3 Cu2 N3 111.7(3) 3_655
C7 N3 Cu2 N3 -73.8(6) 3_655
C8 N3 Cu2 N3 -10.0(5) 4_665
C7 N3 Cu2 N3 164.5(4) 4_665
